data_1504510
loop_
_publ_author_name
'Burgos, Pascual O\~na'
'Fern\'andez, Ignacio'
'Iglesias, Mar\'ia Jos\'e'
'Garc\'ia-Granda, Santiago'
'Ortiz, Fernando L\'opez'

_publ_section_title
;
 Phosphinamide-directed benzylic lithiation. Application to the synthesis
 of peptide building blocks.
;
_journal_issue 4
_journal_name_full 'Organic letters'
_journal_page_first 537
_journal_page_last 540
_journal_paper_doi 10.1021/ol7028096
_journal_volume 10
_journal_year 2008
_chemical_absolute_configuration ad
_chemical_formula_moiety 'C32 H36 N O2 P'
_chemical_formula_sum 'C32 H36 N O2 P'
_chemical_formula_weight 497.59
_chemical_name_systematic
;
 ?
;
_space_group_IT_number 4
_symmetry_cell_setting monoclinic
_symmetry_space_group_name_Hall 'P 2yb'
_symmetry_space_group_name_H-M 'P 1 21 1'
_atom_sites_solution_hydrogens geom
_atom_sites_solution_primary direct
_atom_sites_solution_secondary difmap
_audit_creation_method SHELXL-97
_cell_angle_alpha 90.00
_cell_angle_beta 104.9002(6)
_cell_angle_gamma 90.00
_cell_formula_units_Z 4
_cell_length_a 18.6667(1)
_cell_length_b 8.2209(1)
_cell_length_c 18.7079(1)
_cell_measurement_reflns_used 15841
_cell_measurement_temperature 293(2)
_cell_measurement_theta_max 69.9319
_cell_measurement_theta_min 2.9775
_cell_volume 2774.33(4)
_computing_cell_refinement
;
CrysAlis RED, Oxford Diffraction Ltd.,
Version 1.171.31.8 (release 12-01-2007 CrysAlis171 .NET)
(compiled Jan 12 2007,17:49:11)
;
_computing_data_collection
;
CrysAlis CCD, Oxford Diffraction Ltd.,
Version 1.171.31.8 (release 12-01-2007 CrysAlis171 .NET)
(compiled Jan 12 2007,17:49:11)
;
_computing_data_reduction
;
CrysAlis RED, Oxford Diffraction Ltd.,
Version 1.171.31.8 (release 12-01-2007 CrysAlis171 .NET)
(compiled Jan 12 2007,17:49:11)
;
_computing_molecular_graphics 'Ortep-3 for Windows (Farrugia, 1997)'
_computing_publication_material 'WinGX publication routines (Farrugia, 1999)'
_computing_structure_refinement 'SHELXL-97 (Sheldrick, 1997)'
_computing_structure_solution
;
Patterson methods using DIRDIF-99 (Beurskens et al., 1999)
;
_diffrn_ambient_temperature 293(2)
_diffrn_detector_area_resol_mean 8.2640
_diffrn_measured_fraction_theta_full 0.984
_diffrn_measured_fraction_theta_max 0.961
_diffrn_measurement_device_type CCD
_diffrn_measurement_method '\w scans'
_diffrn_radiation_monochromator graphite
_diffrn_radiation_source 'Enhance (Cu) X-ray Source'
_diffrn_radiation_type CuK\a
_diffrn_radiation_wavelength 1.54180
_diffrn_reflns_av_R_equivalents 0.0232
_diffrn_reflns_av_sigmaI/netI 0.0264
_diffrn_reflns_limit_h_max 22
_diffrn_reflns_limit_h_min -22
_diffrn_reflns_limit_k_max 10
_diffrn_reflns_limit_k_min -10
_diffrn_reflns_limit_l_max 22
_diffrn_reflns_limit_l_min -22
_diffrn_reflns_number 20822
_diffrn_reflns_theta_full 70.00
_diffrn_reflns_theta_max 70.09
_diffrn_reflns_theta_min 2.98
_exptl_absorpt_coefficient_mu 1.090
_exptl_absorpt_correction_T_max 0.947
_exptl_absorpt_correction_T_min 0.937
_exptl_absorpt_correction_type multi-scan
_exptl_absorpt_process_details
;
CrysAlis RED, Oxford Diffraction Ltd.,
Version 1.171.31.8 (release 12-01-2007 CrysAlis171 .NET)
(compiled Jan 12 2007,17:49:11)
Empirical absorption correction using spherical harmonics,
 implemented in SCALE3 ABSPACK scaling algorithm.
;
_exptl_crystal_colour Colorless
_exptl_crystal_density_diffrn 1.191
_exptl_crystal_density_method 'not measured'
_exptl_crystal_description Prismatic
_exptl_crystal_F_000 1064
_exptl_crystal_size_max 0.14
_exptl_crystal_size_mid 0.05
_exptl_crystal_size_min 0.05
_refine_diff_density_max 0.241
_refine_diff_density_min -0.243
_refine_diff_density_rms 0.034
_refine_ls_abs_structure_details 'Flack H D (1983), Acta Cryst. A39, 876-881'
_refine_ls_abs_structure_Flack 0.000(9)
_refine_ls_extinction_method none
_refine_ls_goodness_of_fit_ref 1.042
_refine_ls_hydrogen_treatment constr
_refine_ls_matrix_type full
_refine_ls_number_parameters 650
_refine_ls_number_reflns 20809
_refine_ls_number_restraints 1
_refine_ls_restrained_S_all 1.042
_refine_ls_R_factor_all 0.0355
_refine_ls_R_factor_gt 0.0309
_refine_ls_shift/su_max 0.002
_refine_ls_shift/su_mean 0.000
_refine_ls_structure_factor_coef Fsqd
_refine_ls_weighting_details 'calc w=1/[\s^2^(Fo^2^)+(0.0558P)^2^+0.0000P] where P=(Fo^2^+2Fc^2^)/3'
_refine_ls_weighting_scheme calc
_refine_ls_wR_factor_gt 0.0780
_refine_ls_wR_factor_ref 0.0836
_reflns_number_gt 18652
_reflns_number_total 20809
_reflns_threshold_expression >2sigma(I)
_cod_data_source_file ol7028096-file005.cif
_cod_data_source_block 15
_cod_depositor_comments
;
The following automatic conversions were performed:

'_symmetry_cell_setting' value 'Monoclinic' changed to 'monoclinic'
according to /home/saulius/struct/CIF-dictionaries/cif_core.dic
dictionary named 'cif_core.dic' version 2.4.1 from 2010-06-29.

Automatic conversion script
Id: cif_fix_values 1715 2011-07-08 13:25:40Z adriana 
;
_cod_original_sg_symbol_H-M P21
_cod_database_code 1504510

loop_
_symmetry_equiv_pos_as_xyz
'x, y, z'
'-x, y+1/2, -z'

loop_
_atom_site_label
_atom_site_type_symbol
_atom_site_fract_x
_atom_site_fract_y
_atom_site_fract_z
_atom_site_U_iso_or_equiv
_atom_site_adp_type
_atom_site_occupancy
_atom_site_symmetry_multiplicity
_atom_site_calc_flag
_atom_site_refinement_flags
P1 P 0.335915(18) -0.03593(4) 0.501393(15) 0.02853(7) Uani 1 1 d .
P2 P 0.317969(17) 0.31603(4) 0.882844(15) 0.02644(7) Uani 1 1 d .
O1 O 0.31823(5) 0.46517(12) 0.92790(4) 0.03259(19) Uani 1 1 d .
O2 O 0.29798(5) 0.12472(11) 0.49601(5) 0.0342(2) Uani 1 1 d .
O3 O 0.17392(6) 0.12842(12) 0.38857(5) 0.0408(2) Uani 1 1 d .
H3O H 0.2092 0.1481 0.4239 0.061 Uiso 1 1 calc R
O4 O 0.21239(6) 0.47095(14) 0.99546(6) 0.0472(2) Uani 1 1 d .
H4O H 0.2528 0.4831 0.9864 0.071 Uiso 1 1 calc R
N3 N 0.26715(6) 0.16874(13) 0.90440(5) 0.0264(2) Uani 1 1 d .
N4 N 0.28133(5) -0.18144(14) 0.45639(5) 0.0275(2) Uani 1 1 d .
C1 C 0.19998(7) -0.16554(17) 0.41862(6) 0.0277(3) Uani 1 1 d .
H1 H 0.1879 -0.2657 0.3896 0.033 Uiso 1 1 calc R
C2 C 0.15068(7) -0.17086(18) 0.47197(6) 0.0304(3) Uani 1 1 d .
C3 C 0.32711(8) -0.17517(19) 0.63470(7) 0.0363(3) Uani 1 1 d .
H3 H 0.2818 -0.2171 0.6082 0.044 Uiso 1 1 calc R
C4 C 0.41198(7) 0.24613(17) 0.89475(7) 0.0317(3) Uani 1 1 d .
C5 C 0.37180(8) -0.08965(16) 0.59835(6) 0.0305(3) Uani 1 1 d .
C6 C 0.47750(8) -0.11742(18) 0.48161(7) 0.0349(3) Uani 1 1 d .
H6 H 0.4836 -0.1884 0.5215 0.042 Uiso 1 1 calc R
C7 C 0.18331(7) -0.02703(18) 0.35972(6) 0.0297(3) Uani 1 1 d .
H7 H 0.2264 -0.0196 0.3391 0.036 Uiso 1 1 calc R
C8 C 0.13697(8) 0.08275(18) 0.77017(7) 0.0332(3) Uani 1 1 d .
H8 H 0.1608 0.1715 0.7558 0.040 Uiso 1 1 calc R
C9 C 0.10147(8) -0.29902(19) 0.46813(7) 0.0366(3) Uani 1 1 d .
H9 H 0.0987 -0.3798 0.4327 0.044 Uiso 1 1 calc R
C10 C 0.26345(8) 0.13321(19) 1.03748(6) 0.0337(3) Uani 1 1 d .
C11 C 0.31340(7) -0.34643(17) 0.45221(7) 0.0309(3) Uani 1 1 d .
H11 H 0.3666 -0.3377 0.4760 0.037 Uiso 1 1 calc R
C12 C 0.28013(7) 0.36064(16) 0.78535(6) 0.0295(3) Uani 1 1 d .
C13 C 0.17454(8) 0.33890(19) 0.95353(6) 0.0348(3) Uani 1 1 d .
H13 H 0.1631 0.3727 0.9016 0.042 Uiso 1 1 calc R
C14 C 0.41408(7) -0.02159(18) 0.46119(6) 0.0321(3) Uani 1 1 d .
C15 C 0.23835(8) 0.0001(2) 1.07006(7) 0.0420(4) Uani 1 1 d .
H15 H 0.1981 -0.0596 1.0430 0.050 Uiso 1 1 calc R
C16 C 0.28280(8) -0.47253(18) 0.49591(8) 0.0365(3) Uani 1 1 d .
H16A H 0.2885 -0.4342 0.5455 0.055 Uiso 1 1 calc R
H16B H 0.3094 -0.5728 0.4970 0.055 Uiso 1 1 calc R
H16C H 0.2312 -0.4902 0.4728 0.055 Uiso 1 1 calc R
C17 C 0.09895(8) 0.3233(2) 0.97360(6) 0.0396(3) Uani 1 1 d .
C18 C 0.11436(7) -0.05488(19) 0.29341(6) 0.0324(3) Uani 1 1 d .
C19 C 0.29864(8) -0.12849(17) 0.90605(8) 0.0372(3) Uani 1 1 d .
H19A H 0.3494 -0.0993 0.9276 0.056 Uiso 1 1 calc R
H19B H 0.2968 -0.2211 0.8744 0.056 Uiso 1 1 calc R
H19C H 0.2751 -0.1548 0.9446 0.056 Uiso 1 1 calc R
C20 C 0.30671(8) -0.39820(17) 0.37205(7) 0.0325(3) Uani 1 1 d .
C21 C 0.43890(7) -0.02630(19) 0.63909(7) 0.0346(3) Uani 1 1 d .
H21 H 0.4687 0.0316 0.6151 0.042 Uiso 1 1 calc R
C22 C 0.35094(9) -0.1975(2) 0.71127(7) 0.0430(3) Uani 1 1 d .
H22 H 0.3213 -0.2549 0.7355 0.052 Uiso 1 1 calc R
C23 C 0.22125(7) 0.17945(17) 0.95935(6) 0.0292(3) Uani 1 1 d .
H23 H 0.1842 0.0932 0.9444 0.035 Uiso 1 1 calc R
C24 C 0.04149(7) -0.0323(2) 0.31515(7) 0.0400(3) Uani 1 1 d .
H24A H 0.0406 0.0736 0.3365 0.060 Uiso 1 1 calc R
H24B H 0.0374 -0.1139 0.3506 0.060 Uiso 1 1 calc R
H24C H 0.0007 -0.0425 0.2720 0.060 Uiso 1 1 calc R
C25 C 0.34882(8) -0.32269(19) 0.33096(7) 0.0390(3) Uani 1 1 d .
H25 H 0.3814 -0.2403 0.3524 0.047 Uiso 1 1 calc R
C26 C 0.29770(8) 0.27645(18) 0.72762(7) 0.0354(3) Uani 1 1 d .
H26 H 0.3355 0.1994 0.7376 0.043 Uiso 1 1 calc R
C27 C 0.46211(8) -0.0482(2) 0.71513(7) 0.0421(3) Uani 1 1 d .
H27 H 0.5070 -0.0050 0.7419 0.051 Uiso 1 1 calc R
C28 C 0.11700(9) -0.2213(2) 0.25906(7) 0.0427(4) Uani 1 1 d .
H28A H 0.1142 -0.3041 0.2945 0.064 Uiso 1 1 calc R
H28B H 0.1626 -0.2326 0.2447 0.064 Uiso 1 1 calc R
H28C H 0.0759 -0.2326 0.2163 0.064 Uiso 1 1 calc R
C29 C 0.15323(8) -0.0515(2) 0.52539(6) 0.0384(3) Uani 1 1 d .
H29 H 0.1853 0.0363 0.5286 0.046 Uiso 1 1 calc R
C30 C 0.13968(8) -0.15396(19) 0.84400(8) 0.0416(3) Uani 1 1 d .
H30 H 0.1650 -0.2266 0.8798 0.050 Uiso 1 1 calc R
C31 C 0.33218(10) 0.0418(2) 1.18249(7) 0.0520(5) Uani 1 1 d .
H31 H 0.3545 0.0134 1.2313 0.062 Uiso 1 1 calc R
C32 C 0.32464(9) 0.2173(2) 1.07728(7) 0.0414(4) Uani 1 1 d .
H32 H 0.3432 0.3044 1.0559 0.050 Uiso 1 1 calc R
C33 C 0.22448(8) 0.47778(19) 0.76928(7) 0.0354(3) Uani 1 1 d .
H33 H 0.2133 0.5366 0.8075 0.042 Uiso 1 1 calc R
C34 C 0.53195(9) -0.1080(2) 0.44282(8) 0.0445(4) Uani 1 1 d .
H34 H 0.5741 -0.1728 0.4566 0.053 Uiso 1 1 calc R
C35 C 0.45637(8) 0.3177(2) 0.85379(8) 0.0413(3) Uani 1 1 d .
H35 H 0.4355 0.3869 0.8147 0.050 Uiso 1 1 calc R
C36 C 0.40636(8) 0.08665(19) 0.40192(7) 0.0395(3) Uani 1 1 d .
H36 H 0.3647 0.1529 0.3882 0.047 Uiso 1 1 calc R
C37 C 0.06262(8) 0.05756(19) 0.73688(7) 0.0377(3) Uani 1 1 d .
H37 H 0.0371 0.1295 0.7009 0.045 Uiso 1 1 calc R
C38 C 0.20241(9) 0.4204(2) 0.64015(7) 0.0491(4) Uani 1 1 d .
H38 H 0.1755 0.4381 0.5916 0.059 Uiso 1 1 calc R
C39 C 0.11845(8) 0.0750(2) 0.23529(7) 0.0421(4) Uani 1 1 d .
H39A H 0.1167 0.1814 0.2560 0.063 Uiso 1 1 calc R
H39B H 0.0772 0.0620 0.1928 0.063 Uiso 1 1 calc R
H39C H 0.1639 0.0627 0.2209 0.063 Uiso 1 1 calc R
C40 C 0.25861(7) 0.01332(16) 0.86114(6) 0.0294(3) Uani 1 1 d .
H40 H 0.2825 0.0310 0.8209 0.035 Uiso 1 1 calc R
C41 C 0.17691(7) -0.02115(17) 0.82455(6) 0.0308(3) Uani 1 1 d .
C42 C 0.52312(9) -0.0022(2) 0.38408(8) 0.0505(4) Uani 1 1 d .
H42 H 0.5592 0.0040 0.3579 0.061 Uiso 1 1 calc R
C43 C 0.25872(9) 0.3076(2) 0.65497(7) 0.0452(4) Uani 1 1 d .
H43 H 0.2707 0.2520 0.6163 0.054 Uiso 1 1 calc R
C44 C 0.35889(10) 0.1706(2) 1.15045(8) 0.0519(4) Uani 1 1 d .
H44 H 0.4001 0.2276 1.1774 0.062 Uiso 1 1 calc R
C45 C 0.05512(9) 0.1764(3) 0.93594(8) 0.0517(4) Uani 1 1 d .
H45A H 0.0815 0.0785 0.9543 0.078 Uiso 1 1 calc R
H45B H 0.0488 0.1836 0.8835 0.078 Uiso 1 1 calc R
H45C H 0.0074 0.1747 0.9464 0.078 Uiso 1 1 calc R
C46 C 0.18545(9) 0.5076(2) 0.69664(8) 0.0455(4) Uani 1 1 d .
H46 H 0.1482 0.5858 0.6862 0.055 Uiso 1 1 calc R
C47 C 0.46037(10) 0.0952(2) 0.36386(7) 0.0501(4) Uani 1 1 d .
H47 H 0.4548 0.1667 0.3243 0.060 Uiso 1 1 calc R
C48 C 0.05607(9) -0.3082(2) 0.51670(8) 0.0479(4) Uani 1 1 d .
H48 H 0.0231 -0.3945 0.5133 0.057 Uiso 1 1 calc R
C49 C 0.02634(9) -0.0740(2) 0.75698(8) 0.0457(4) Uani 1 1 d .
H49 H -0.0236 -0.0915 0.7346 0.055 Uiso 1 1 calc R
C50 C 0.44469(8) 0.1447(2) 0.95377(7) 0.0395(3) Uani 1 1 d .
H50 H 0.4158 0.0983 0.9821 0.047 Uiso 1 1 calc R
C51 C 0.34344(9) -0.3673(2) 0.25815(8) 0.0444(4) Uani 1 1 d .
H51 H 0.3725 -0.3152 0.2315 0.053 Uiso 1 1 calc R
C52 C 0.05989(9) -0.1908(3) 0.56919(8) 0.0501(4) Uani 1 1 d .
H52 H 0.0298 -0.1974 0.6018 0.060 Uiso 1 1 calc R
C53 C 0.29551(10) -0.4878(2) 0.22551(8) 0.0509(4) Uani 1 1 d .
H53 H 0.2912 -0.5161 0.1765 0.061 Uiso 1 1 calc R
C54 C 0.56334(9) 0.1826(2) 0.92929(10) 0.0552(4) Uani 1 1 d .
H54 H 0.6139 0.1606 0.9403 0.066 Uiso 1 1 calc R
C55 C 0.25945(9) -0.5226(2) 0.33831(8) 0.0441(3) Uani 1 1 d .
H55 H 0.2312 -0.5771 0.3650 0.053 Uiso 1 1 calc R
C56 C 0.06462(9) -0.1791(2) 0.81025(9) 0.0509(4) Uani 1 1 d .
H56 H 0.0403 -0.2679 0.8240 0.061 Uiso 1 1 calc R
C57 C 0.52052(9) 0.1123(2) 0.97070(9) 0.0518(4) Uani 1 1 d .
H57 H 0.5420 0.0435 1.0098 0.062 Uiso 1 1 calc R
C58 C 0.41754(9) -0.1355(2) 0.75101(7) 0.0442(4) Uani 1 1 d .
H58 H 0.4330 -0.1518 0.8019 0.053 Uiso 1 1 calc R
C59 C 0.05513(10) 0.4762(3) 0.94329(9) 0.0582(5) Uani 1 1 d .
H59A H 0.0817 0.5705 0.9661 0.087 Uiso 1 1 calc R
H59B H 0.0075 0.4725 0.9539 0.087 Uiso 1 1 calc R
H59C H 0.0486 0.4816 0.8907 0.087 Uiso 1 1 calc R
C60 C 0.27257(9) -0.0450(3) 1.14254(8) 0.0512(4) Uani 1 1 d .
H60 H 0.2550 -0.1338 1.1638 0.061 Uiso 1 1 calc R
C61 C 0.53201(9) 0.2850(2) 0.87178(10) 0.0539(4) Uani 1 1 d .
H61 H 0.5616 0.3329 0.8446 0.065 Uiso 1 1 calc R
C62 C 0.10824(9) -0.0627(2) 0.57379(7) 0.0485(4) Uani 1 1 d .
H62 H 0.1108 0.0170 0.6096 0.058 Uiso 1 1 calc R
C63 C 0.10795(9) 0.3152(3) 1.05759(7) 0.0483(4) Uani 1 1 d .
H63A H 0.1349 0.2187 1.0771 0.072 Uiso 1 1 calc R
H63B H 0.0599 0.3126 1.0674 0.072 Uiso 1 1 calc R
H63C H 0.1346 0.4092 1.0807 0.072 Uiso 1 1 calc R
C64 C 0.25380(11) -0.5665(2) 0.26547(9) 0.0553(4) Uani 1 1 d .
H64 H 0.2217 -0.6495 0.2437 0.066 Uiso 1 1 calc R

loop_
_atom_site_aniso_label
_atom_site_aniso_U_11
_atom_site_aniso_U_22
_atom_site_aniso_U_33
_atom_site_aniso_U_23
_atom_site_aniso_U_13
_atom_site_aniso_U_12
P1 0.02845(16) 0.02428(16) 0.03080(13) 0.00184(13) 0.00390(12) -0.00285(15)
P2 0.02626(15) 0.02372(16) 0.02934(12) 0.00043(13) 0.00714(11) -0.00022(15)
O1 0.0331(5) 0.0261(5) 0.0386(4) -0.0057(4) 0.0093(3) -0.0028(5)
O2 0.0372(5) 0.0237(5) 0.0388(4) -0.0013(4) 0.0047(4) -0.0024(4)
O3 0.0463(6) 0.0240(5) 0.0454(5) 0.0027(4) -0.0002(4) 0.0037(5)
O4 0.0516(6) 0.0353(6) 0.0612(5) -0.0075(5) 0.0262(5) 0.0043(6)
N3 0.0285(5) 0.0242(6) 0.0280(4) -0.0006(4) 0.0102(4) 0.0022(5)
N4 0.0249(5) 0.0222(5) 0.0336(4) 0.0024(5) 0.0043(4) -0.0001(5)
C1 0.0250(6) 0.0241(7) 0.0327(5) -0.0010(6) 0.0049(5) -0.0015(6)
C2 0.0255(6) 0.0316(7) 0.0322(5) 0.0069(6) 0.0042(4) 0.0023(6)
C3 0.0358(7) 0.0354(8) 0.0365(6) 0.0010(6) 0.0070(5) -0.0012(7)
C4 0.0266(7) 0.0289(7) 0.0386(6) -0.0042(6) 0.0065(5) -0.0028(6)
C5 0.0320(7) 0.0278(7) 0.0310(5) -0.0007(5) 0.0070(5) 0.0006(6)
C6 0.0310(7) 0.0372(8) 0.0359(6) -0.0004(6) 0.0073(5) -0.0073(6)
C7 0.0276(6) 0.0288(7) 0.0321(5) 0.0029(6) 0.0066(5) 0.0020(6)
C8 0.0358(7) 0.0316(7) 0.0338(6) -0.0018(6) 0.0119(5) -0.0059(6)
C9 0.0332(7) 0.0374(8) 0.0382(6) 0.0071(6) 0.0070(5) -0.0017(7)
C10 0.0361(7) 0.0379(8) 0.0284(5) 0.0037(6) 0.0106(5) 0.0116(7)
C11 0.0284(7) 0.0240(7) 0.0388(6) 0.0017(6) 0.0057(5) 0.0019(6)
C12 0.0315(7) 0.0245(7) 0.0338(5) 0.0056(5) 0.0108(5) -0.0046(6)
C13 0.0400(8) 0.0345(8) 0.0328(5) 0.0055(6) 0.0147(5) 0.0082(7)
C14 0.0328(7) 0.0318(7) 0.0291(5) -0.0022(6) 0.0032(5) -0.0113(7)
C15 0.0386(8) 0.0502(10) 0.0406(6) 0.0131(7) 0.0164(6) 0.0101(7)
C16 0.0357(8) 0.0261(7) 0.0464(7) 0.0066(6) 0.0085(6) 0.0005(6)
C17 0.0363(7) 0.0544(9) 0.0319(5) 0.0088(7) 0.0157(5) 0.0147(8)
C18 0.0262(6) 0.0388(8) 0.0306(5) 0.0053(6) 0.0043(5) 0.0048(6)
C19 0.0400(8) 0.0254(7) 0.0466(6) 0.0001(6) 0.0118(6) 0.0013(7)
C20 0.0318(7) 0.0211(6) 0.0438(6) 0.0025(6) 0.0081(5) 0.0038(6)
C21 0.0329(7) 0.0334(7) 0.0372(6) -0.0005(6) 0.0084(5) -0.0010(7)
C22 0.0494(9) 0.0465(9) 0.0351(6) 0.0057(7) 0.0145(6) -0.0012(8)
C23 0.0304(7) 0.0309(7) 0.0283(5) 0.0022(5) 0.0114(5) 0.0011(6)
C24 0.0283(7) 0.0488(9) 0.0411(6) 0.0069(7) 0.0059(5) 0.0031(7)
C25 0.0390(8) 0.0324(8) 0.0460(7) 0.0015(6) 0.0120(6) -0.0007(7)
C26 0.0396(8) 0.0341(8) 0.0351(6) 0.0050(6) 0.0140(5) -0.0023(6)
C27 0.0384(8) 0.0465(9) 0.0374(6) -0.0055(7) 0.0025(5) 0.0013(8)
C28 0.0405(8) 0.0475(10) 0.0350(6) -0.0034(6) 0.0005(6) 0.0038(7)
C29 0.0353(7) 0.0438(9) 0.0356(6) -0.0029(6) 0.0083(5) 0.0002(7)
C30 0.0430(8) 0.0285(8) 0.0532(7) 0.0032(7) 0.0124(6) -0.0026(7)
C31 0.0683(12) 0.0587(11) 0.0295(6) 0.0060(7) 0.0135(7) 0.0270(10)
C32 0.0492(9) 0.0383(8) 0.0341(6) -0.0082(6) 0.0059(6) 0.0058(8)
C33 0.0336(7) 0.0328(7) 0.0413(6) 0.0085(6) 0.0126(5) -0.0004(7)
C34 0.0339(8) 0.0529(10) 0.0471(7) -0.0109(7) 0.0112(6) -0.0135(7)
C35 0.0349(7) 0.0417(8) 0.0504(6) -0.0036(7) 0.0167(6) -0.0024(8)
C36 0.0433(9) 0.0354(8) 0.0353(6) 0.0022(6) 0.0022(6) -0.0144(7)
C37 0.0377(8) 0.0377(9) 0.0370(6) -0.0023(6) 0.0086(6) -0.0017(7)
C38 0.0480(9) 0.0609(11) 0.0356(6) 0.0175(7) 0.0058(6) -0.0035(9)
C39 0.0348(8) 0.0518(10) 0.0393(6) 0.0128(7) 0.0087(6) 0.0063(7)
C40 0.0332(7) 0.0233(7) 0.0340(5) -0.0012(5) 0.0130(5) -0.0008(6)
C41 0.0358(7) 0.0244(6) 0.0344(5) -0.0047(6) 0.0131(5) -0.0010(6)
C42 0.0475(9) 0.0648(12) 0.0429(7) -0.0138(8) 0.0180(7) -0.0280(9)
C43 0.0554(9) 0.0512(10) 0.0318(6) 0.0054(7) 0.0164(6) -0.0114(9)
C44 0.0593(10) 0.0525(11) 0.0375(7) -0.0128(7) 0.0008(7) 0.0144(9)
C45 0.0343(8) 0.0739(13) 0.0510(8) 0.0001(8) 0.0186(6) 0.0023(9)
C46 0.0411(8) 0.0464(10) 0.0482(7) 0.0191(7) 0.0100(6) 0.0047(7)
C47 0.0637(11) 0.0520(10) 0.0336(6) 0.0014(7) 0.0108(7) -0.0280(9)
C48 0.0387(8) 0.0509(10) 0.0562(8) 0.0174(8) 0.0164(7) -0.0032(8)
C49 0.0341(8) 0.0442(10) 0.0566(8) -0.0079(8) 0.0076(6) -0.0082(7)
C50 0.0338(8) 0.0376(8) 0.0443(7) 0.0004(6) 0.0048(6) 0.0013(7)
C51 0.0479(9) 0.0425(9) 0.0467(7) 0.0030(7) 0.0196(6) 0.0064(8)
C52 0.0443(9) 0.0686(12) 0.0425(6) 0.0116(8) 0.0205(6) 0.0054(9)
C53 0.0616(11) 0.0439(10) 0.0493(7) -0.0122(7) 0.0183(7) 0.0063(8)
C54 0.0274(8) 0.0558(11) 0.0786(10) -0.0137(9) 0.0069(7) 0.0042(8)
C55 0.0485(9) 0.0317(8) 0.0547(7) -0.0061(7) 0.0181(7) -0.0056(8)
C56 0.0458(9) 0.0346(8) 0.0722(9) 0.0038(9) 0.0151(7) -0.0127(8)
C57 0.0375(9) 0.0493(10) 0.0607(8) -0.0060(8) -0.0019(7) 0.0064(8)
C58 0.0510(9) 0.0504(10) 0.0300(5) 0.0025(6) 0.0081(6) 0.0065(8)
C59 0.0551(10) 0.0717(13) 0.0557(8) 0.0190(9) 0.0282(8) 0.0317(11)
C60 0.0541(10) 0.0627(11) 0.0416(7) 0.0202(8) 0.0208(7) 0.0206(10)
C61 0.0381(9) 0.0568(12) 0.0739(10) -0.0159(9) 0.0271(8) -0.0116(8)
C62 0.0471(9) 0.0613(11) 0.0397(6) -0.0029(7) 0.0157(6) 0.0055(9)
C63 0.0471(9) 0.0678(11) 0.0350(6) 0.0055(8) 0.0197(6) 0.0121(9)
C64 0.0668(12) 0.0381(9) 0.0613(9) -0.0204(8) 0.0167(8) -0.0086(9)

loop_
_atom_type_symbol
_atom_type_description
_atom_type_scat_dispersion_real
_atom_type_scat_dispersion_imag
_atom_type_scat_source
C C 0.0181 0.0091 'International Tables Vol C Tables 4.2.6.8 and 6.1.1.4'
H H 0.0000 0.0000 'International Tables Vol C Tables 4.2.6.8 and 6.1.1.4'
N N 0.0311 0.0180 'International Tables Vol C Tables 4.2.6.8 and 6.1.1.4'
O O 0.0492 0.0322 'International Tables Vol C Tables 4.2.6.8 and 6.1.1.4'
P P 0.2955 0.4335 'International Tables Vol C Tables 4.2.6.8 and 6.1.1.4'

loop_
_geom_angle_atom_site_label_1
_geom_angle_atom_site_label_2
_geom_angle_atom_site_label_3
_geom_angle
_geom_angle_publ_flag
O2 P1 N4 112.75(5) yes
O2 P1 C14 109.53(6) yes
N4 P1 C14 107.01(6) yes
O2 P1 C5 109.23(6) yes
N4 P1 C5 110.65(6) yes
C14 P1 C5 107.51(6) yes
O1 P2 N3 112.62(5) yes
O1 P2 C4 109.34(6) yes
N3 P2 C4 109.74(6) yes
O1 P2 C12 110.28(6) yes
N3 P2 C12 107.09(5) yes
C4 P2 C12 107.63(6) yes
C7 O3 H3O 109.5 ?
C13 O4 H4O 109.5 ?
C40 N3 C23 114.82(10) yes
C40 N3 P2 118.78(8) yes
C23 N3 P2 126.12(9) yes
C11 N4 C1 115.07(10) yes
C11 N4 P1 118.74(8) yes
C1 N4 P1 126.19(9) yes
N4 C1 C2 113.35(9) yes
N4 C1 C7 112.87(10) yes
C2 C1 C7 116.09(11) yes
N4 C1 H1 104.3 ?
C2 C1 H1 104.3 ?
C7 C1 H1 104.3 ?
C9 C2 C29 118.17(12) yes
C9 C2 C1 119.45(12) yes
C29 C2 C1 122.38(12) yes
C5 C3 C22 119.54(13) yes
C5 C3 H3 120.2 ?
C22 C3 H3 120.2 ?
C50 C4 C35 119.12(13) yes
C50 C4 P2 120.16(10) yes
C35 C4 P2 119.59(11) yes
C21 C5 C3 119.30(11) yes
C21 C5 P1 120.33(10) yes
C3 C5 P1 119.71(10) yes
C14 C6 C34 120.53(13) yes
C14 C6 H6 119.7 ?
C34 C6 H6 119.7 ?
O3 C7 C18 106.16(11) yes
O3 C7 C1 114.31(9) yes
C18 C7 C1 115.42(12) yes
O3 C7 H7 106.8 ?
C18 C7 H7 106.8 ?
C1 C7 H7 106.8 ?
C37 C8 C41 121.68(13) yes
C37 C8 H8 119.2 ?
C41 C8 H8 119.2 ?
C2 C9 C48 120.83(15) yes
C2 C9 H9 119.6 ?
C48 C9 H9 119.6 ?
C32 C10 C15 118.91(12) yes
C32 C10 C23 123.15(13) yes
C15 C10 C23 117.93(13) yes
N4 C11 C16 112.35(11) yes
N4 C11 C20 111.75(10) yes
C16 C11 C20 112.93(11) yes
N4 C11 H11 106.4 ?
C16 C11 H11 106.4 ?
C20 C11 H11 106.4 ?
C26 C12 C33 119.24(12) yes
C26 C12 P2 124.81(11) yes
C33 C12 P2 115.64(10) yes
O4 C13 C17 106.47(11) yes
O4 C13 C23 114.47(11) yes
C17 C13 C23 116.01(13) yes
O4 C13 H13 106.4 ?
C17 C13 H13 106.4 ?
C23 C13 H13 106.4 ?
C6 C14 C36 118.97(13) yes
C6 C14 P1 124.70(10) yes
C36 C14 P1 116.17(11) yes
C10 C15 C60 120.94(16) yes
C10 C15 H15 119.5 ?
C60 C15 H15 119.5 ?
C11 C16 H16A 109.5 ?
C11 C16 H16B 109.5 ?
H16A C16 H16B 109.5 ?
C11 C16 H16C 109.5 ?
H16A C16 H16C 109.5 ?
H16B C16 H16C 109.5 ?
C45 C17 C59 107.91(13) yes
C45 C17 C63 110.00(14) yes
C59 C17 C63 108.82(13) yes
C45 C17 C13 111.45(12) yes
C59 C17 C13 105.96(13) yes
C63 C17 C13 112.50(11) yes
C28 C18 C24 110.50(13) yes
C28 C18 C39 108.27(11) yes
C24 C18 C39 108.23(12) yes
C28 C18 C7 111.07(11) yes
C24 C18 C7 112.33(10) yes
C39 C18 C7 106.23(12) yes
C40 C19 H19A 109.5 ?
C40 C19 H19B 109.5 ?
H19A C19 H19B 109.5 ?
C40 C19 H19C 109.5 ?
H19A C19 H19C 109.5 ?
H19B C19 H19C 109.5 ?
C25 C20 C55 117.60(13) yes
C25 C20 C11 120.35(12) yes
C55 C20 C11 122.04(12) yes
C27 C21 C5 120.89(13) yes
C27 C21 H21 119.6 ?
C5 C21 H21 119.6 ?
C58 C22 C3 120.78(14) yes
C58 C22 H22 119.6 ?
C3 C22 H22 119.6 ?
N3 C23 C10 113.47(10) yes
N3 C23 C13 114.09(10) yes
C10 C23 C13 114.76(10) yes
N3 C23 H23 104.3 ?
C10 C23 H23 104.3 ?
C13 C23 H23 104.3 ?
C18 C24 H24A 109.5 ?
C18 C24 H24B 109.5 ?
H24A C24 H24B 109.5 ?
C18 C24 H24C 109.5 ?
H24A C24 H24C 109.5 ?
H24B C24 H24C 109.5 ?
C20 C25 C51 121.29(14) yes
C20 C25 H25 119.4 ?
C51 C25 H25 119.4 ?
C43 C26 C12 119.92(14) yes
C43 C26 H26 120.0 ?
C12 C26 H26 120.0 ?
C21 C27 C58 119.50(13) yes
C21 C27 H27 120.3 ?
C58 C27 H27 120.3 ?
C18 C28 H28A 109.5 ?
C18 C28 H28B 109.5 ?
H28A C28 H28B 109.5 ?
C18 C28 H28C 109.5 ?
H28A C28 H28C 109.5 ?
H28B C28 H28C 109.5 ?
C62 C29 C2 120.47(15) yes
C62 C29 H29 119.8 ?
C2 C29 H29 119.8 ?
C41 C30 C56 120.55(14) yes
C41 C30 H30 119.7 ?
C56 C30 H30 119.7 ?
C60 C31 C44 119.91(13) yes
C60 C31 H31 120.0 ?
C44 C31 H31 120.0 ?
C10 C32 C44 119.67(16) yes
C10 C32 H32 120.2 ?
C44 C32 H32 120.2 ?
C46 C33 C12 120.55(14) yes
C46 C33 H33 119.7 ?
C12 C33 H33 119.7 ?
C42 C34 C6 119.78(16) yes
C42 C34 H34 120.1 ?
C6 C34 H34 120.1 ?
C61 C35 C4 119.65(15) yes
C61 C35 H35 120.2 ?
C4 C35 H35 120.2 ?
C47 C36 C14 120.11(15) yes
C47 C36 H36 119.9 ?
C14 C36 H36 119.9 ?
C49 C37 C8 120.07(14) yes
C49 C37 H37 120.0 ?
C8 C37 H37 120.0 ?
C43 C38 C46 120.67(13) yes
C43 C38 H38 119.7 ?
C46 C38 H38 119.7 ?
C18 C39 H39A 109.5 ?
C18 C39 H39B 109.5 ?
H39A C39 H39B 109.5 ?
C18 C39 H39C 109.5 ?
H39A C39 H39C 109.5 ?
H39B C39 H39C 109.5 ?
N3 C40 C19 112.79(10) yes
N3 C40 C41 110.80(11) yes
C19 C40 C41 113.46(12) yes
N3 C40 H40 106.4 ?
C19 C40 H40 106.4 ?
C41 C40 H40 106.4 ?
C8 C41 C30 117.62(13) yes
C8 C41 C40 119.97(12) yes
C30 C41 C40 122.41(12) yes
C34 C42 C47 120.04(14) yes
C34 C42 H42 120.0 ?
C47 C42 H42 120.0 ?
C38 C43 C26 120.11(14) yes
C38 C43 H43 119.9 ?
C26 C43 H43 119.9 ?
C31 C44 C32 120.68(16) yes
C31 C44 H44 119.7 ?
C32 C44 H44 119.7 ?
C17 C45 H45A 109.5 ?
C17 C45 H45B 109.5 ?
H45A C45 H45B 109.5 ?
C17 C45 H45C 109.5 ?
H45A C45 H45C 109.5 ?
H45B C45 H45C 109.5 ?
C38 C46 C33 119.47(15) yes
C38 C46 H46 120.3 ?
C33 C46 H46 120.3 ?
C36 C47 C42 120.55(14) yes
C36 C47 H47 119.7 ?
C42 C47 H47 119.7 ?
C52 C48 C9 120.12(16) yes
C52 C48 H48 119.9 ?
C9 C48 H48 119.9 ?
C56 C49 C37 119.41(14) yes
C56 C49 H49 120.3 ?
C37 C49 H49 120.3 ?
C4 C50 C57 120.45(14) yes
C4 C50 H50 119.8 ?
C57 C50 H50 119.8 ?
C53 C51 C25 120.19(15) yes
C53 C51 H51 119.9 ?
C25 C51 H51 119.9 ?
C48 C52 C62 119.90(14) yes
C48 C52 H52 120.1 ?
C62 C52 H52 120.1 ?
C51 C53 C64 119.71(14) yes
C51 C53 H53 120.1 ?
C64 C53 H53 120.1 ?
C61 C54 C57 120.46(15) yes
C61 C54 H54 119.8 ?
C57 C54 H54 119.8 ?
C64 C55 C20 121.08(15) yes
C64 C55 H55 119.5 ?
C20 C55 H55 119.5 ?
C49 C56 C30 120.66(15) yes
C49 C56 H56 119.7 ?
C30 C56 H56 119.7 ?
C54 C57 C50 119.66(16) yes
C54 C57 H57 120.2 ?
C50 C57 H57 120.2 ?
C22 C58 C27 119.99(12) yes
C22 C58 H58 120.0 ?
C27 C58 H58 120.0 ?
C17 C59 H59A 109.5 ?
C17 C59 H59B 109.5 ?
H59A C59 H59B 109.5 ?
C17 C59 H59C 109.5 ?
H59A C59 H59C 109.5 ?
H59B C59 H59C 109.5 ?
C31 C60 C15 119.83(16) yes
C31 C60 H60 120.1 ?
C15 C60 H60 120.1 ?
C54 C61 C35 120.64(16) yes
C54 C61 H61 119.7 ?
C35 C61 H61 119.7 ?
C52 C62 C29 120.50(15) yes
C52 C62 H62 119.7 ?
C29 C62 H62 119.7 ?
C17 C63 H63A 109.5 ?
C17 C63 H63B 109.5 ?
H63A C63 H63B 109.5 ?
C17 C63 H63C 109.5 ?
H63A C63 H63C 109.5 ?
H63B C63 H63C 109.5 ?
C53 C64 C55 120.11(16) yes
C53 C64 H64 119.9 ?
C55 C64 H64 119.9 ?

loop_
_geom_bond_atom_site_label_1
_geom_bond_atom_site_label_2
_geom_bond_distance
_geom_bond_publ_flag
P1 O2 1.4898(10) yes
P1 N4 1.6544(11) yes
P1 C14 1.8090(13) yes
P1 C5 1.8190(12) yes
P2 O1 1.4871(10) yes
P2 N3 1.6508(11) yes
P2 C4 1.8051(14) yes
P2 C12 1.8159(12) yes
O3 C7 1.4155(18) yes
O3 H3O 0.8200 ?
O4 C13 1.4170(19) yes
O4 H4O 0.8200 ?
N3 C40 1.4989(16) yes
N3 C23 1.5006(15) yes
N4 C11 1.4927(17) yes
N4 C1 1.5068(15) yes
C1 C2 1.5224(17) yes
C1 C7 1.5592(18) yes
C1 H1 0.9800 ?
C2 C9 1.387(2) yes
C2 C29 1.392(2) yes
C3 C5 1.3945(19) yes
C3 C22 1.3984(17) yes
C3 H3 0.9300 ?
C4 C50 1.393(2) yes
C4 C35 1.395(2) yes
C5 C21 1.3892(19) yes
C6 C14 1.391(2) yes
C6 C34 1.395(2) yes
C6 H6 0.9300 ?
C7 C18 1.5579(16) yes
C7 H7 0.9800 ?
C8 C37 1.383(2) yes
C8 C41 1.389(2) yes
C8 H8 0.9300 ?
C9 C48 1.395(2) yes
C9 H9 0.9300 ?
C10 C32 1.378(2) yes
C10 C15 1.391(2) yes
C10 C23 1.5196(16) yes
C11 C16 1.5197(19) yes
C11 C20 1.5327(18) yes
C11 H11 0.9800 ?
C12 C26 1.3911(19) yes
C12 C33 1.392(2) yes
C13 C17 1.5558(19) yes
C13 C23 1.563(2) yes
C13 H13 0.9800 ?
C14 C36 1.4000(19) yes
C15 C60 1.3924(19) yes
C15 H15 0.9300 ?
C16 H16A 0.9600 ?
C16 H16B 0.9600 ?
C16 H16C 0.9600 ?
C17 C45 1.526(3) yes
C17 C59 1.527(2) yes
C17 C63 1.5381(16) yes
C18 C28 1.518(2) yes
C18 C24 1.5279(18) yes
C18 C39 1.540(2) yes
C19 C40 1.5167(19) yes
C19 H19A 0.9600 ?
C19 H19B 0.9600 ?
C19 H19C 0.9600 ?
C20 C25 1.380(2) yes
C20 C55 1.391(2) yes
C21 C27 1.3882(18) yes
C21 H21 0.9300 ?
C22 C58 1.372(2) yes
C22 H22 0.9300 ?
C23 H23 0.9800 ?
C24 H24A 0.9600 ?
C24 H24B 0.9600 ?
C24 H24C 0.9600 ?
C25 C51 1.389(2) yes
C25 H25 0.9300 ?
C26 C43 1.3905(18) yes
C26 H26 0.9300 ?
C27 C58 1.395(2) yes
C27 H27 0.9300 ?
C28 H28A 0.9600 ?
C28 H28B 0.9600 ?
C28 H28C 0.9600 ?
C29 C62 1.387(2) yes
C29 H29 0.9300 ?
C30 C41 1.392(2) yes
C30 C56 1.396(2) yes
C30 H30 0.9300 ?
C31 C60 1.370(3) yes
C31 C44 1.372(3) yes
C31 H31 0.9300 ?
C32 C44 1.4069(19) yes
C32 H32 0.9300 ?
C33 C46 1.3888(19) yes
C33 H33 0.9300 ?
C34 C42 1.378(2) yes
C34 H34 0.9300 ?
C35 C61 1.391(2) yes
C35 H35 0.9300 ?
C36 C47 1.378(2) yes
C36 H36 0.9300 ?
C37 C49 1.379(2) yes
C37 H37 0.9300 ?
C38 C43 1.376(3) yes
C38 C46 1.379(2) yes
C38 H38 0.9300 ?
C39 H39A 0.9600 ?
C39 H39B 0.9600 ?
C39 H39C 0.9600 ?
C40 C41 1.5290(18) yes
C40 H40 0.9800 ?
C42 C47 1.389(3) yes
C42 H42 0.9300 ?
C43 H43 0.9300 ?
C44 H44 0.9300 ?
C45 H45A 0.9600 ?
C45 H45B 0.9600 ?
C45 H45C 0.9600 ?
C46 H46 0.9300 ?
C47 H47 0.9300 ?
C48 C52 1.366(3) yes
C48 H48 0.9300 ?
C49 C56 1.372(2) yes
C49 H49 0.9300 ?
C50 C57 1.395(2) yes
C50 H50 0.9300 ?
C51 C53 1.369(2) yes
C51 H51 0.9300 ?
C52 C62 1.375(3) yes
C52 H52 0.9300 ?
C53 C64 1.373(2) yes
C53 H53 0.9300 ?
C54 C61 1.373(3) yes
C54 C57 1.375(3) yes
C54 H54 0.9300 ?
C55 C64 1.387(2) yes
C55 H55 0.9300 ?
C56 H56 0.9300 ?
C57 H57 0.9300 ?
C58 H58 0.9300 ?
C59 H59A 0.9600 ?
C59 H59B 0.9600 ?
C59 H59C 0.9600 ?
C60 H60 0.9300 ?
C61 H61 0.9300 ?
C62 H62 0.9300 ?
C63 H63A 0.9600 ?
C63 H63B 0.9600 ?
C63 H63C 0.9600 ?
C64 H64 0.9300 ?

loop_
_geom_torsion_atom_site_label_1
_geom_torsion_atom_site_label_2
_geom_torsion_atom_site_label_3
_geom_torsion_atom_site_label_4
_geom_torsion
O1 P2 N3 C40 177.14(8)
C4 P2 N3 C40 -60.81(10)
C12 P2 N3 C40 55.75(10)
O1 P2 N3 C23 3.61(11)
C4 P2 N3 C23 125.66(10)
C12 P2 N3 C23 -117.78(10)
O2 P1 N4 C11 175.54(8)
C14 P1 N4 C11 55.04(10)
C5 P1 N4 C11 -61.80(10)
O2 P1 N4 C1 -5.16(11)
C14 P1 N4 C1 -125.66(9)
C5 P1 N4 C1 117.50(10)
C11 N4 C1 C2 100.99(12)
P1 N4 C1 C2 -78.33(13)
C11 N4 C1 C7 -124.42(11)
P1 N4 C1 C7 56.25(13)
N4 C1 C2 C9 -114.97(13)
C7 C1 C2 C9 111.97(14)
N4 C1 C2 C29 64.65(17)
C7 C1 C2 C29 -68.41(15)
O1 P2 C4 C50 85.85(12)
N3 P2 C4 C50 -38.13(13)
C12 P2 C4 C50 -154.35(11)
O1 P2 C4 C35 -81.89(12)
N3 P2 C4 C35 154.13(11)
C12 P2 C4 C35 37.91(13)
C22 C3 C5 C21 -0.8(2)
C22 C3 C5 P1 -171.55(12)
O2 P1 C5 C21 -81.84(12)
N4 P1 C5 C21 153.47(11)
C14 P1 C5 C21 36.93(13)
O2 P1 C5 C3 88.82(12)
N4 P1 C5 C3 -35.88(13)
C14 P1 C5 C3 -152.41(12)
N4 C1 C7 O3 -86.46(13)
C2 C1 C7 O3 46.81(15)
N4 C1 C7 C18 149.97(10)
C2 C1 C7 C18 -76.75(14)
C29 C2 C9 C48 -0.3(2)
C1 C2 C9 C48 179.37(12)
C1 N4 C11 C16 -67.35(13)
P1 N4 C11 C16 112.03(11)
C1 N4 C11 C20 60.80(14)
P1 N4 C11 C20 -119.83(10)
O1 P2 C12 C26 152.86(11)
N3 P2 C12 C26 -84.28(13)
C4 P2 C12 C26 33.66(14)
O1 P2 C12 C33 -33.58(12)
N3 P2 C12 C33 89.28(11)
C4 P2 C12 C33 -152.78(11)
C34 C6 C14 C36 -1.1(2)
C34 C6 C14 P1 174.05(11)
O2 P1 C14 C6 152.36(11)
N4 P1 C14 C6 -85.11(12)
C5 P1 C14 C6 33.78(13)
O2 P1 C14 C36 -32.33(12)
N4 P1 C14 C36 90.20(11)
C5 P1 C14 C36 -150.91(10)
C32 C10 C15 C60 2.2(2)
C23 C10 C15 C60 -177.41(14)
O4 C13 C17 C45 -175.83(11)
C23 C13 C17 C45 -47.16(15)
O4 C13 C17 C59 67.04(14)
C23 C13 C17 C59 -164.29(12)
O4 C13 C17 C63 -51.75(17)
C23 C13 C17 C63 76.92(17)
O3 C7 C18 C28 -178.28(11)
C1 C7 C18 C28 -50.52(14)
O3 C7 C18 C24 -53.95(15)
C1 C7 C18 C24 73.81(16)
O3 C7 C18 C39 64.20(13)
C1 C7 C18 C39 -168.04(11)
N4 C11 C20 C25 70.07(16)
C16 C11 C20 C25 -162.10(13)
N4 C11 C20 C55 -110.74(15)
C16 C11 C20 C55 17.10(19)
C3 C5 C21 C27 0.5(2)
P1 C5 C21 C27 171.22(12)
C5 C3 C22 C58 0.3(2)
C40 N3 C23 C10 96.61(13)
P2 N3 C23 C10 -89.64(14)
C40 N3 C23 C13 -129.43(11)
P2 N3 C23 C13 44.32(14)
C32 C10 C23 N3 62.20(18)
C15 C10 C23 N3 -118.24(13)
C32 C10 C23 C13 -71.44(17)
C15 C10 C23 C13 108.12(15)
O4 C13 C23 N3 -87.51(12)
C17 C13 C23 N3 147.84(10)
O4 C13 C23 C10 45.85(16)
C17 C13 C23 C10 -78.80(15)
C55 C20 C25 C51 1.0(2)
C11 C20 C25 C51 -179.79(13)
C33 C12 C26 C43 -1.3(2)
P2 C12 C26 C43 172.06(11)
C5 C21 C27 C58 0.2(2)
C9 C2 C29 C62 0.8(2)
C1 C2 C29 C62 -178.82(13)
C15 C10 C32 C44 -2.1(2)
C23 C10 C32 C44 177.50(13)
C26 C12 C33 C46 1.7(2)
P2 C12 C33 C46 -172.26(12)
C14 C6 C34 C42 0.4(2)
C50 C4 C35 C61 0.9(2)
P2 C4 C35 C61 168.78(12)
C6 C14 C36 C47 1.2(2)
P1 C14 C36 C47 -174.41(11)
C41 C8 C37 C49 -0.5(2)
C23 N3 C40 C19 -75.45(14)
P2 N3 C40 C19 110.31(11)
C23 N3 C40 C41 52.98(13)
P2 N3 C40 C41 -121.27(10)
C37 C8 C41 C30 0.9(2)
C37 C8 C41 C40 -178.64(12)
C56 C30 C41 C8 -0.8(2)
C56 C30 C41 C40 178.67(14)
N3 C40 C41 C8 64.90(14)
C19 C40 C41 C8 -167.04(12)
N3 C40 C41 C30 -114.57(14)
C19 C40 C41 C30 13.49(17)
C6 C34 C42 C47 0.3(2)
C46 C38 C43 C26 2.1(3)
C12 C26 C43 C38 -0.6(2)
C60 C31 C44 C32 1.5(2)
C10 C32 C44 C31 0.3(2)
C43 C38 C46 C33 -1.7(2)
C12 C33 C46 C38 -0.2(2)
C14 C36 C47 C42 -0.5(2)
C34 C42 C47 C36 -0.3(2)
C2 C9 C48 C52 -0.3(2)
C8 C37 C49 C56 0.1(2)
C35 C4 C50 C57 -1.4(2)
P2 C4 C50 C57 -169.18(12)
C20 C25 C51 C53 0.3(2)
C9 C48 C52 C62 0.4(2)
C25 C51 C53 C64 -1.3(3)
C25 C20 C55 C64 -1.3(2)
C11 C20 C55 C64 179.45(15)
C37 C49 C56 C30 -0.1(2)
C41 C30 C56 C49 0.5(2)
C61 C54 C57 C50 0.4(3)
C4 C50 C57 C54 0.8(2)
C3 C22 C58 C27 0.5(3)
C21 C27 C58 C22 -0.7(3)
C44 C31 C60 C15 -1.4(2)
C10 C15 C60 C31 -0.4(2)
C57 C54 C61 C35 -0.8(3)
C4 C35 C61 C54 0.2(2)
C48 C52 C62 C29 0.1(2)
C2 C29 C62 C52 -0.7(2)
C51 C53 C64 C55 0.9(3)
C20 C55 C64 C53 0.4(3)
